data_4517543
loop_
_publ_author_name
'Erken, Christina'
'Hindemith, Carsten'
'Weyherm\"uller, Thomas'
'H\"olscher, Markus'
'Werl\'e, Christophe'
'Leitner, Walter'

_publ_section_title
;
 Hydroamination of Aromatic Alkynes to Imines Catalyzed by
 Pd(II)-Anthraphos Complexes.
;
_journal_issue 15
_journal_name_full 'ACS omega'
_journal_page_first 8912
_journal_page_last 8918
_journal_paper_doi 10.1021/acsomega.0c00562
_journal_volume 5
_journal_year 2020
_chemical_formula_moiety 'C40 H30 N P2 Pd, F6 Sb, 2(C4 H8 O)'
_chemical_formula_sum 'C48 H46 F6 N O2 P2 Pd Sb'
_chemical_formula_weight 1072.95
_space_group_crystal_system triclinic
_space_group_IT_number 2
_space_group_name_Hall '-P 1'
_space_group_name_H-M_alt 'P -1'
_atom_sites_solution_hydrogens geom
_atom_sites_solution_primary direct
_atom_sites_solution_secondary difmap
_audit_block_code WLG-CE-501-04
_audit_creation_date 2019-09-26
_audit_creation_method SHELXL-2018/3
_cell_angle_alpha 86.933(4)
_cell_angle_beta 70.832(4)
_cell_angle_gamma 68.328(4)
_cell_formula_units_Z 2
_cell_length_a 12.1515(6)
_cell_length_b 12.2420(7)
_cell_length_c 16.8588(5)
_cell_measurement_reflns_used 132698
_cell_measurement_temperature 100(2)
_cell_measurement_theta_max 37.9991
_cell_measurement_theta_min 2.6307
_cell_volume 2194.8(2)
_computing_cell_refinement 'REVALCCD V. 1.6, 2008'
_computing_data_collection 'DATCOL (Bruker AXS, 2006)'
_computing_data_reduction 'REVALCCD V. 1.6, 2008'
_computing_structure_refinement 'SHELXL-2018/3 (Sheldrick, 2018)'
_computing_structure_solution 'SHELXS (Sheldrick, 2018)'
_diffrn_ambient_temperature 100(2)
_diffrn_detector_area_resol_mean 18.02
_diffrn_measured_fraction_theta_full 0.997
_diffrn_measured_fraction_theta_max 0.999
_diffrn_measurement_device_type 'Bruker AXS Enraf-Nonius KappaCCD'
_diffrn_measurement_method 'CCD \f- and \w-scans'
_diffrn_radiation_monochromator 'Incoatec Helios focusing multilayer optics'
_diffrn_radiation_source '0.2 x 2mm^2^ focus rotating anode'
_diffrn_radiation_type MoK\a
_diffrn_radiation_wavelength 0.71073
_diffrn_reflns_av_R_equivalents 0.0309
_diffrn_reflns_av_unetI/netI 0.0265
_diffrn_reflns_Laue_measured_fraction_full 0.997
_diffrn_reflns_Laue_measured_fraction_max 0.999
_diffrn_reflns_limit_h_max 21
_diffrn_reflns_limit_h_min -21
_diffrn_reflns_limit_k_max 21
_diffrn_reflns_limit_k_min -21
_diffrn_reflns_limit_l_max 29
_diffrn_reflns_limit_l_min -29
_diffrn_reflns_number 129182
_diffrn_reflns_point_group_measured_fraction_full 0.997
_diffrn_reflns_point_group_measured_fraction_max 0.999
_diffrn_reflns_theta_full 25.242
_diffrn_reflns_theta_max 38.058
_diffrn_reflns_theta_min 3.016
_exptl_absorpt_coefficient_mu 1.164
_exptl_absorpt_correction_T_max 0.84242
_exptl_absorpt_correction_T_min 0.80281
_exptl_absorpt_correction_type gaussian
_exptl_absorpt_process_details 'SADABS (Bruker AXS, 2012)'
_exptl_crystal_colour yellow
_exptl_crystal_density_diffrn 1.624
_exptl_crystal_description block
_exptl_crystal_F_000 1076
_exptl_crystal_recrystallization_method 'Re-crystallisation from solvent: tetrahydrofuran, acetonitrile, pentane '
_exptl_crystal_size_max 0.200
_exptl_crystal_size_mid 0.180
_exptl_crystal_size_min 0.170
_refine_diff_density_max 1.939
_refine_diff_density_min -1.503
_refine_diff_density_rms 0.089
_refine_ls_extinction_method none
_refine_ls_goodness_of_fit_ref 1.020
_refine_ls_hydrogen_treatment constr
_refine_ls_matrix_type full
_refine_ls_number_parameters 567
_refine_ls_number_reflns 23949
_refine_ls_number_restraints 30
_refine_ls_restrained_S_all 1.021
_refine_ls_R_factor_all 0.0400
_refine_ls_R_factor_gt 0.0271
_refine_ls_shift/su_max 0.002
_refine_ls_shift/su_mean 0.000
_refine_ls_structure_factor_coef Fsqd
_refine_ls_weighting_details 'w=1/[\s^2^(Fo^2^)+(0.0332P)^2^+1.0531P] where P=(Fo^2^+2Fc^2^)/3'
_refine_ls_weighting_scheme calc
_refine_ls_wR_factor_gt 0.0652
_refine_ls_wR_factor_ref 0.0686
_reflns_Friedel_coverage 0.000
_reflns_number_gt 19400
_reflns_number_total 23949
_reflns_threshold_expression 'I > 2\s(I)'
_cod_data_source_file ao0c00562_si_004.cif
_cod_data_source_block 12658
_cod_depositor_comments 'Adding full bibliography for 4517542--4517544.cif.'
_cod_original_cell_volume 2194.84(19)
_cod_database_code 4517543
_shelx_shelxl_version_number 2018/3
_shelx_space_group_comment
;
The symmetry employed for this shelxl refinement is uniquely defined
by the following loop, which should always be used as a source of
symmetry information in preference to the above space-group names.
They are only intended as comments.
;
_shelx_estimated_absorpt_t_min 0.801
_shelx_estimated_absorpt_t_max 0.827

loop_
_space_group_symop_operation_xyz
'x, y, z'
'-x, -y, -z'

loop_
_atom_site_label
_atom_site_type_symbol
_atom_site_fract_x
_atom_site_fract_y
_atom_site_fract_z
_atom_site_U_iso_or_equiv
_atom_site_adp_type
_atom_site_occupancy
_atom_site_site_symmetry_order
_atom_site_calc_flag
_atom_site_refinement_flags_posn
_atom_site_refinement_flags_adp
_atom_site_refinement_flags_occupancy
_atom_site_disorder_assembly
_atom_site_disorder_group
Pd1 Pd 0.31438(2) -0.05726(2) 0.29629(2) 0.01135(2) Uani 1 1 d . . . . .
P1 P 0.33883(3) -0.18498(2) 0.39992(2) 0.01258(4) Uani 1 1 d . . . . .
C2 C 0.21335(10) -0.10155(10) 0.49220(7) 0.01514(17) Uani 1 1 d . . . . .
C3 C 0.17352(11) -0.14297(11) 0.56950(7) 0.01901(19) Uani 1 1 d . . . . .
H3 H 0.207901 -0.224625 0.577007 0.023 Uiso 1 1 calc R U . . .
C4 C 0.08053(12) -0.06301(12) 0.63827(8) 0.0218(2) Uani 1 1 d . . . . .
H4 H 0.052071 -0.091787 0.691547 0.026 Uiso 1 1 calc R U . . .
C5 C 0.03180(11) 0.05471(12) 0.62842(7) 0.0203(2) Uani 1 1 d . . . . .
H5 H -0.027734 0.107158 0.675620 0.024 Uiso 1 1 calc R U . . .
C6 C 0.06872(10) 0.10051(10) 0.54835(7) 0.01592(17) Uani 1 1 d . . . . .
C7 C 0.01628(10) 0.22001(10) 0.53624(7) 0.01679(18) Uani 1 1 d . . . . .
H7 H -0.042985 0.273788 0.582817 0.020 Uiso 1 1 calc R U . . .
C8 C 0.04996(9) 0.26135(9) 0.45641(7) 0.01473(17) Uani 1 1 d . . . . .
C9 C -0.00464(11) 0.38272(10) 0.44224(8) 0.01859(19) Uani 1 1 d . . . . .
H9 H -0.063865 0.437262 0.488407 0.022 Uiso 1 1 calc R U . . .
C10 C 0.02664(11) 0.42187(10) 0.36360(8) 0.0204(2) Uani 1 1 d . . . . .
H10 H -0.009302 0.503317 0.356029 0.024 Uiso 1 1 calc R U . . .
C11 C 0.11276(11) 0.34149(10) 0.29288(7) 0.01813(18) Uani 1 1 d . . . . .
H11 H 0.131730 0.368757 0.238061 0.022 Uiso 1 1 calc R U . . .
C12 C 0.16823(10) 0.22442(9) 0.30428(7) 0.01448(16) Uani 1 1 d . . . . .
C13 C 0.14049(9) 0.17985(9) 0.38575(7) 0.01324(16) Uani 1 1 d . . . . .
C14 C 0.19700(9) 0.05864(9) 0.39601(6) 0.01285(15) Uani 1 1 d . . . . .
C15 C 0.16074(9) 0.02009(9) 0.47785(7) 0.01361(16) Uani 1 1 d . . . . .
P16 P 0.27237(3) 0.10797(2) 0.22202(2) 0.01217(4) Uani 1 1 d . . . . .
C21 C 0.48379(10) -0.21034(9) 0.42041(7) 0.01451(16) Uani 1 1 d . . . . .
C22 C 0.59534(11) -0.28338(11) 0.36087(8) 0.01930(19) Uani 1 1 d . . . . .
H22 H 0.592747 -0.320661 0.313879 0.023 Uiso 1 1 calc R U . . .
C23 C 0.70990(12) -0.30153(12) 0.37028(9) 0.0242(2) Uani 1 1 d . . . . .
H23 H 0.785585 -0.351821 0.329993 0.029 Uiso 1 1 calc R U . . .
C24 C 0.71417(12) -0.24623(12) 0.43861(10) 0.0255(2) Uani 1 1 d . . . . .
H24 H 0.792750 -0.258646 0.444820 0.031 Uiso 1 1 calc R U . . .
C25 C 0.60399(13) -0.17312(12) 0.49756(9) 0.0243(2) Uani 1 1 d . . . . .
H25 H 0.607229 -0.135212 0.544007 0.029 Uiso 1 1 calc R U . . .
C26 C 0.48807(12) -0.15489(11) 0.48900(8) 0.01916(19) Uani 1 1 d . . . . .
H26 H 0.412536 -0.105019 0.529641 0.023 Uiso 1 1 calc R U . . .
C31 C 0.33642(10) -0.33143(9) 0.39367(7) 0.01426(16) Uani 1 1 d . . . . .
C32 C 0.37240(11) -0.41368(10) 0.45028(8) 0.01882(19) Uani 1 1 d . . . . .
H32 H 0.400327 -0.393449 0.491772 0.023 Uiso 1 1 calc R U . . .
C33 C 0.36743(12) -0.52483(11) 0.44604(8) 0.0212(2) Uani 1 1 d . . . . .
H33 H 0.391436 -0.580213 0.484754 0.025 Uiso 1 1 calc R U . . .
C34 C 0.32707(12) -0.55483(10) 0.38473(8) 0.0203(2) Uani 1 1 d . . . . .
H34 H 0.323136 -0.630558 0.381991 0.024 Uiso 1 1 calc R U . . .
C35 C 0.29263(11) -0.47415(10) 0.32772(8) 0.01856(19) Uani 1 1 d . . . . .
H35 H 0.265851 -0.495047 0.285801 0.022 Uiso 1 1 calc R U . . .
C36 C 0.29733(10) -0.36243(9) 0.33195(7) 0.01510(17) Uani 1 1 d . . . . .
H36 H 0.273937 -0.307467 0.292841 0.018 Uiso 1 1 calc R U . . .
C41 C 0.18882(10) 0.11682(9) 0.14869(6) 0.01360(16) Uani 1 1 d . . . . .
C42 C 0.13138(11) 0.03659(10) 0.14960(7) 0.01676(18) Uani 1 1 d . . . . .
H42 H 0.140791 -0.026013 0.185724 0.020 Uiso 1 1 calc R U . . .
C43 C 0.05993(12) 0.04886(12) 0.09706(8) 0.0223(2) Uani 1 1 d . . . . .
H43 H 0.020048 -0.005137 0.098014 0.027 Uiso 1 1 calc R U . . .
C44 C 0.04693(12) 0.13951(12) 0.04351(8) 0.0238(2) Uani 1 1 d . . . . .
H44 H -0.003064 0.148288 0.008758 0.029 Uiso 1 1 calc R U . . .
C45 C 0.10705(12) 0.21743(11) 0.04074(8) 0.0212(2) Uani 1 1 d . . . . .
H45 H 0.099997 0.278085 0.002967 0.025 Uiso 1 1 calc R U . . .
C46 C 0.17752(11) 0.20665(10) 0.09321(7) 0.01700(18) Uani 1 1 d . . . . .
H46 H 0.218102 0.260280 0.091446 0.020 Uiso 1 1 calc R U . . .
C51 C 0.40544(10) 0.14513(9) 0.16075(7) 0.01460(16) Uani 1 1 d . . . . .
C52 C 0.49788(11) 0.06289(10) 0.09537(8) 0.0201(2) Uani 1 1 d . . . . .
H52 H 0.489093 -0.008603 0.085376 0.024 Uiso 1 1 calc R U . . .
C53 C 0.60249(12) 0.08518(12) 0.04496(9) 0.0240(2) Uani 1 1 d . . . . .
H53 H 0.664841 0.028921 0.000755 0.029 Uiso 1 1 calc R U . . .
C54 C 0.61596(13) 0.18942(13) 0.05911(9) 0.0256(2) Uani 1 1 d . . . . .
H54 H 0.687672 0.204406 0.024884 0.031 Uiso 1 1 calc R U . . .
C55 C 0.52455(14) 0.27157(12) 0.12328(10) 0.0270(3) Uani 1 1 d . . . . .
H55 H 0.533097 0.343541 0.132288 0.032 Uiso 1 1 calc R U . . .
C56 C 0.41993(12) 0.24940(11) 0.17482(8) 0.0214(2) Uani 1 1 d . . . . .
H56 H 0.358583 0.305418 0.219516 0.026 Uiso 1 1 calc R U . . .
N60 N 0.42352(9) -0.18167(8) 0.19308(6) 0.01695(16) Uani 1 1 d . . . . .
C61 C 0.48650(11) -0.25131(10) 0.13835(7) 0.01919(19) Uani 1 1 d . . . . .
C62 C 0.56950(15) -0.33948(13) 0.06845(9) 0.0312(3) Uani 1 1 d . . . . .
H62A H 0.592216 -0.300029 0.016917 0.047 Uiso 1 1 calc R U . . .
H62B H 0.526448 -0.389689 0.060626 0.047 Uiso 1 1 calc R U . . .
H62C H 0.645681 -0.388042 0.080797 0.047 Uiso 1 1 calc R U . . .
Sb70 Sb 0.16380(2) -0.37921(2) 0.11431(2) 0.02054(2) Uani 1 1 d . . . . .
F71 F 0.20310(14) -0.54135(9) 0.10591(8) 0.0568(4) Uani 1 1 d . . . . .
F72 F 0.31592(11) -0.40619(15) 0.13143(8) 0.0577(4) Uani 1 1 d . . . . .
F73 F 0.24413(12) -0.38408(10) -0.00190(6) 0.0437(3) Uani 1 1 d . . . . .
F74 F 0.01098(12) -0.35095(13) 0.09869(9) 0.0543(3) Uani 1 1 d . . . . .
F75 F 0.08477(10) -0.37533(10) 0.23074(6) 0.0404(2) Uani 1 1 d . . . . .
F76 F 0.12707(13) -0.21712(9) 0.12212(10) 0.0583(4) Uani 1 1 d . . . . .
O90 O 0.58457(10) -0.07619(10) 0.24379(7) 0.02719(19) Uani 1 1 d D . . . .
C91 C 0.70750(15) -0.14243(15) 0.18697(10) 0.0328(3) Uani 1 1 d D . . . .
H91A H 0.711304 -0.128375 0.127922 0.039 Uiso 1 1 calc R U . . .
H91B H 0.729132 -0.227831 0.193946 0.039 Uiso 1 1 calc R U . . .
C92 C 0.79756(18) -0.1002(2) 0.20880(15) 0.0505(5) Uani 1 1 d D . . . .
H92A H 0.832431 -0.149801 0.249693 0.061 Uiso 1 1 calc R U . . .
H92B H 0.867445 -0.100219 0.157849 0.061 Uiso 1 1 calc R U . . .
C93 C 0.7142(2) 0.02371(19) 0.24719(14) 0.0479(5) Uani 1 1 d D . . . .
H93A H 0.705228 0.080208 0.203306 0.057 Uiso 1 1 calc R U . . .
H93B H 0.746674 0.050274 0.286130 0.057 Uiso 1 1 calc R U . . .
C94 C 0.59114(15) 0.00886(13) 0.29400(9) 0.0301(3) Uani 1 1 d D . . . .
H94A H 0.589902 -0.018832 0.350436 0.036 Uiso 1 1 calc R U . . .
H94B H 0.519405 0.084520 0.300850 0.036 Uiso 1 1 calc R U . . .
O80 O -0.2837(5) 0.5282(4) 0.1986(4) 0.0291(4) Uani 0.733(4) 1 d D . P A 1
C81 C -0.3579(4) 0.4615(3) 0.2301(3) 0.0405(8) Uani 0.733(4) 1 d D . P A 1
H81A H -0.404355 0.460362 0.191925 0.049 Uiso 0.733(4) 1 calc R U P A 1
H81B H -0.419563 0.496454 0.286225 0.049 Uiso 0.733(4) 1 calc R U P A 1
C82 C -0.2716(2) 0.3358(2) 0.2371(2) 0.0453(6) Uani 0.733(4) 1 d D . P A 1
H82A H -0.309015 0.304148 0.290047 0.054 Uiso 0.733(4) 1 calc R U P A 1
H82B H -0.254714 0.282408 0.188768 0.054 Uiso 0.733(4) 1 calc R U P A 1
C83 C -0.1542(3) 0.3506(4) 0.2363(2) 0.0311(6) Uani 0.733(4) 1 d D . P A 1
H83A H -0.078992 0.278605 0.211541 0.037 Uiso 0.733(4) 1 calc R U P A 1
H83B H -0.158728 0.370884 0.293651 0.037 Uiso 0.733(4) 1 calc R U P A 1
C84 C -0.1543(7) 0.4548(8) 0.1795(6) 0.0406(8) Uani 0.733(4) 1 d D . P A 1
H84A H -0.107318 0.498443 0.192543 0.049 Uiso 0.733(4) 1 calc R U P A 1
H84B H -0.115777 0.426052 0.119179 0.049 Uiso 0.733(4) 1 calc R U P A 1
O80' O -0.1513(14) 0.4498(17) 0.1893(12) 0.0406(8) Uani 0.267(4) 1 d D . P A 2
C81' C -0.2763(18) 0.5286(14) 0.1995(16) 0.0291(4) Uani 0.267(4) 1 d D . P A 2
H81C H -0.281918 0.569072 0.147746 0.035 Uiso 0.267(4) 1 calc R U P A 2
H81D H -0.309024 0.588085 0.247469 0.035 Uiso 0.267(4) 1 calc R U P A 2
C82' C -0.3456(13) 0.4429(11) 0.2171(9) 0.0405(8) Uani 0.267(4) 1 d D . P A 2
H82C H -0.437807 0.484821 0.239638 0.049 Uiso 0.267(4) 1 calc R U P A 2
H82D H -0.323185 0.391719 0.166266 0.049 Uiso 0.267(4) 1 calc R U P A 2
C83' C -0.2948(7) 0.3742(7) 0.2828(6) 0.0453(6) Uani 0.267(4) 1 d D . P A 2
H83C H -0.299145 0.294939 0.284638 0.054 Uiso 0.267(4) 1 calc R U P A 2
H83D H -0.341269 0.416541 0.339359 0.054 Uiso 0.267(4) 1 calc R U P A 2
C84' C -0.1592(9) 0.3664(12) 0.2521(7) 0.0311(6) Uani 0.267(4) 1 d D . P A 2
H84C H -0.136617 0.386234 0.299270 0.037 Uiso 0.267(4) 1 calc R U P A 2
H84D H -0.101326 0.285712 0.227593 0.037 Uiso 0.267(4) 1 calc R U P A 2

loop_
_atom_site_aniso_label
_atom_site_aniso_U_11
_atom_site_aniso_U_22
_atom_site_aniso_U_33
_atom_site_aniso_U_23
_atom_site_aniso_U_13
_atom_site_aniso_U_12
Pd1 0.01253(3) 0.01064(3) 0.01043(3) 0.00054(2) -0.00359(2) -0.00399(2)
P1 0.01401(10) 0.01304(10) 0.01233(11) 0.00239(8) -0.00544(8) -0.00610(8)
C2 0.0153(4) 0.0180(4) 0.0137(4) 0.0024(3) -0.0049(3) -0.0081(3)
C3 0.0199(5) 0.0229(5) 0.0152(4) 0.0046(4) -0.0049(4) -0.0103(4)
C4 0.0209(5) 0.0301(6) 0.0142(4) 0.0045(4) -0.0020(4) -0.0130(4)
C5 0.0173(4) 0.0282(5) 0.0137(4) -0.0007(4) -0.0004(4) -0.0103(4)
C6 0.0136(4) 0.0214(5) 0.0136(4) -0.0012(3) -0.0025(3) -0.0089(3)
C7 0.0129(4) 0.0206(5) 0.0153(4) -0.0037(3) -0.0012(3) -0.0069(3)
C8 0.0114(4) 0.0157(4) 0.0160(4) -0.0034(3) -0.0029(3) -0.0047(3)
C9 0.0157(4) 0.0161(4) 0.0204(5) -0.0051(4) -0.0035(4) -0.0033(3)
C10 0.0202(5) 0.0133(4) 0.0234(5) -0.0026(4) -0.0066(4) -0.0015(4)
C11 0.0205(5) 0.0130(4) 0.0179(5) -0.0001(3) -0.0062(4) -0.0029(3)
C12 0.0152(4) 0.0126(4) 0.0142(4) -0.0008(3) -0.0044(3) -0.0038(3)
C13 0.0117(4) 0.0141(4) 0.0137(4) -0.0016(3) -0.0036(3) -0.0046(3)
C14 0.0123(4) 0.0142(4) 0.0126(4) -0.0002(3) -0.0040(3) -0.0055(3)
C15 0.0123(4) 0.0173(4) 0.0127(4) 0.0004(3) -0.0036(3) -0.0075(3)
P16 0.01367(10) 0.01055(10) 0.01147(10) 0.00062(8) -0.00363(8) -0.00404(8)
C21 0.0154(4) 0.0152(4) 0.0160(4) 0.0036(3) -0.0070(3) -0.0077(3)
C22 0.0161(4) 0.0216(5) 0.0202(5) 0.0016(4) -0.0061(4) -0.0071(4)
C23 0.0163(5) 0.0268(6) 0.0291(6) 0.0058(5) -0.0080(4) -0.0077(4)
C24 0.0225(5) 0.0289(6) 0.0355(7) 0.0125(5) -0.0178(5) -0.0151(5)
C25 0.0303(6) 0.0248(5) 0.0305(6) 0.0062(5) -0.0196(5) -0.0163(5)
C26 0.0226(5) 0.0191(5) 0.0208(5) 0.0016(4) -0.0106(4) -0.0103(4)
C31 0.0149(4) 0.0139(4) 0.0159(4) 0.0024(3) -0.0063(3) -0.0065(3)
C32 0.0232(5) 0.0191(5) 0.0206(5) 0.0068(4) -0.0124(4) -0.0112(4)
C33 0.0257(5) 0.0184(5) 0.0261(6) 0.0090(4) -0.0135(4) -0.0122(4)
C34 0.0229(5) 0.0153(4) 0.0256(5) 0.0033(4) -0.0102(4) -0.0089(4)
C35 0.0214(5) 0.0162(4) 0.0204(5) 0.0002(4) -0.0091(4) -0.0076(4)
C36 0.0156(4) 0.0140(4) 0.0163(4) 0.0010(3) -0.0067(3) -0.0049(3)
C41 0.0143(4) 0.0127(4) 0.0126(4) 0.0000(3) -0.0036(3) -0.0043(3)
C42 0.0182(4) 0.0172(4) 0.0150(4) 0.0001(3) -0.0033(3) -0.0086(4)
C43 0.0224(5) 0.0262(5) 0.0215(5) -0.0013(4) -0.0072(4) -0.0125(4)
C44 0.0230(5) 0.0299(6) 0.0204(5) -0.0006(4) -0.0110(4) -0.0083(5)
C45 0.0232(5) 0.0217(5) 0.0173(5) 0.0026(4) -0.0091(4) -0.0049(4)
C46 0.0203(5) 0.0149(4) 0.0156(4) 0.0025(3) -0.0066(4) -0.0059(4)
C51 0.0160(4) 0.0133(4) 0.0151(4) 0.0018(3) -0.0049(3) -0.0064(3)
C52 0.0190(5) 0.0168(4) 0.0218(5) -0.0011(4) -0.0012(4) -0.0081(4)
C53 0.0191(5) 0.0253(5) 0.0232(5) 0.0007(4) 0.0001(4) -0.0095(4)
C54 0.0226(5) 0.0291(6) 0.0285(6) 0.0083(5) -0.0068(5) -0.0157(5)
C55 0.0302(6) 0.0229(5) 0.0332(7) 0.0029(5) -0.0087(5) -0.0175(5)
C56 0.0248(5) 0.0174(5) 0.0239(5) -0.0008(4) -0.0063(4) -0.0111(4)
N60 0.0193(4) 0.0147(4) 0.0159(4) 0.0009(3) -0.0053(3) -0.0057(3)
C61 0.0204(5) 0.0176(4) 0.0171(5) 0.0003(4) -0.0058(4) -0.0048(4)
C62 0.0310(7) 0.0269(6) 0.0223(6) -0.0093(5) -0.0050(5) 0.0019(5)
Sb70 0.02826(4) 0.01512(3) 0.02239(4) 0.00567(3) -0.01264(3) -0.00953(3)
F71 0.0831(9) 0.0186(4) 0.0488(7) 0.0048(4) 0.0034(6) -0.0194(5)
F72 0.0299(5) 0.0958(11) 0.0475(7) 0.0041(7) -0.0174(5) -0.0193(6)
F73 0.0680(7) 0.0416(6) 0.0249(4) 0.0101(4) -0.0096(5) -0.0304(5)
F74 0.0510(7) 0.0799(9) 0.0569(7) 0.0283(7) -0.0392(6) -0.0364(7)
F75 0.0369(5) 0.0513(6) 0.0241(4) 0.0047(4) -0.0084(4) -0.0085(4)
F76 0.0610(8) 0.0218(4) 0.0799(9) -0.0034(5) -0.0025(7) -0.0195(5)
O90 0.0257(4) 0.0338(5) 0.0253(5) 0.0007(4) -0.0081(4) -0.0147(4)
C91 0.0319(7) 0.0356(7) 0.0251(6) 0.0028(5) -0.0040(5) -0.0109(6)
C92 0.0303(8) 0.0646(13) 0.0585(12) 0.0163(10) -0.0115(8) -0.0242(9)
C93 0.0636(12) 0.0529(11) 0.0574(12) 0.0217(9) -0.0371(10) -0.0423(10)
C94 0.0395(8) 0.0292(6) 0.0262(6) 0.0025(5) -0.0171(6) -0.0124(6)
O80 0.0265(8) 0.0224(5) 0.0326(6) -0.0036(4) -0.0079(6) -0.0037(5)
C81 0.0267(12) 0.0262(15) 0.069(2) -0.0105(13) -0.0188(13) -0.0055(11)
C82 0.0365(11) 0.0308(11) 0.071(2) 0.0026(11) -0.0185(12) -0.0140(9)
C83 0.0251(7) 0.0363(15) 0.0289(15) -0.0015(11) -0.0094(9) -0.0075(8)
C84 0.0293(7) 0.0431(11) 0.041(2) 0.0045(11) -0.0052(10) -0.0102(8)
O80' 0.0293(7) 0.0431(11) 0.041(2) 0.0045(11) -0.0052(10) -0.0102(8)
C81' 0.0265(8) 0.0224(5) 0.0326(6) -0.0036(4) -0.0079(6) -0.0037(5)
C82' 0.0267(12) 0.0262(15) 0.069(2) -0.0105(13) -0.0188(13) -0.0055(11)
C83' 0.0365(11) 0.0308(11) 0.071(2) 0.0026(11) -0.0185(12) -0.0140(9)
C84' 0.0251(7) 0.0363(15) 0.0289(15) -0.0015(11) -0.0094(9) -0.0075(8)

loop_
_atom_type_symbol
_atom_type_description
_atom_type_scat_dispersion_real
_atom_type_scat_dispersion_imag
_atom_type_scat_source
C C 0.0033 0.0016 'International Tables Vol C Tables 4.2.6.8 and 6.1.1.4'
H H 0.0000 0.0000 'International Tables Vol C Tables 4.2.6.8 and 6.1.1.4'
N N 0.0061 0.0033 'International Tables Vol C Tables 4.2.6.8 and 6.1.1.4'
O O 0.0106 0.0060 'International Tables Vol C Tables 4.2.6.8 and 6.1.1.4'
F F 0.0171 0.0103 'International Tables Vol C Tables 4.2.6.8 and 6.1.1.4'
P P 0.1023 0.0942 'International Tables Vol C Tables 4.2.6.8 and 6.1.1.4'
Pd Pd -0.9988 1.0072 'International Tables Vol C Tables 4.2.6.8 and 6.1.1.4'
Sb Sb -0.5866 1.5461 'International Tables Vol C Tables 4.2.6.8 and 6.1.1.4'

loop_
_exptl_crystal_face_index_h
_exptl_crystal_face_index_k
_exptl_crystal_face_index_l
_exptl_crystal_face_perp_dist
0.00 1.00 0.00 0.1000
0.00 -1.00 0.00 0.1000
0.00 0.00 1.00 0.0900
0.00 0.00 -1.00 0.0900
-2.00 -1.00 -1.00 0.0850
2.00 1.00 1.00 0.0850
0.00 1.00 -1.00 0.1000

loop_
_geom_angle_atom_site_label_1
_geom_angle_atom_site_label_2
_geom_angle_atom_site_label_3
_geom_angle
_geom_angle_site_symmetry_1
_geom_angle_site_symmetry_3
_geom_angle_publ_flag
C14 Pd1 N60 175.14(4) . . ?
C14 Pd1 P1 82.41(3) . . ?
N60 Pd1 P1 97.20(3) . . ?
C14 Pd1 P16 83.17(3) . . ?
N60 Pd1 P16 97.64(3) . . ?
P1 Pd1 P16 164.527(11) . . ?
C2 P1 C31 109.09(5) . . ?
C2 P1 C21 106.06(5) . . ?
C31 P1 C21 103.87(5) . . ?
C2 P1 Pd1 102.58(4) . . ?
C31 P1 Pd1 122.57(4) . . ?
C21 P1 Pd1 111.73(4) . . ?
C3 C2 C15 121.71(10) . . ?
C3 C2 P1 126.70(9) . . ?
C15 C2 P1 111.50(8) . . ?
C2 C3 C4 119.67(11) . . ?
C5 C4 C3 120.60(11) . . ?
C4 C5 C6 121.22(11) . . ?
C7 C6 C5 122.07(10) . . ?
C7 C6 C15 119.25(10) . . ?
C5 C6 C15 118.66(10) . . ?
C6 C7 C8 120.79(10) . . ?
C7 C8 C9 121.72(10) . . ?
C7 C8 C13 119.63(10) . . ?
C9 C8 C13 118.64(10) . . ?
C10 C9 C8 121.32(10) . . ?
C9 C10 C11 120.52(10) . . ?
C12 C11 C10 119.74(11) . . ?
C11 C12 C13 121.68(10) . . ?
C11 C12 P16 126.19(9) . . ?
C13 C12 P16 111.98(7) . . ?
C14 C13 C12 120.85(9) . . ?
C14 C13 C8 121.07(10) . . ?
C12 C13 C8 118.04(9) . . ?
C13 C14 C15 117.67(9) . . ?
C13 C14 Pd1 121.16(7) . . ?
C15 C14 Pd1 120.99(7) . . ?
C14 C15 C2 120.39(9) . . ?
C14 C15 C6 121.56(10) . . ?
C2 C15 C6 118.04(9) . . ?
C12 P16 C51 109.03(5) . . ?
C12 P16 C41 105.78(5) . . ?
C51 P16 C41 103.51(5) . . ?
C12 P16 Pd1 102.76(4) . . ?
C51 P16 Pd1 116.71(4) . . ?
C41 P16 Pd1 118.40(3) . . ?
C26 C21 C22 119.78(10) . . ?
C26 C21 P1 123.04(9) . . ?
C22 C21 P1 117.05(8) . . ?
C23 C22 C21 120.08(11) . . ?
C22 C23 C24 120.14(12) . . ?
C25 C24 C23 120.07(11) . . ?
C24 C25 C26 120.25(12) . . ?
C21 C26 C25 119.68(12) . . ?
C36 C31 C32 119.53(10) . . ?
C36 C31 P1 119.59(8) . . ?
C32 C31 P1 120.88(8) . . ?
C33 C32 C31 120.33(11) . . ?
C32 C33 C34 119.85(11) . . ?
C35 C34 C33 120.14(11) . . ?
C34 C35 C36 120.11(11) . . ?
C35 C36 C31 120.03(10) . . ?
C42 C41 C46 119.65(10) . . ?
C42 C41 P16 119.97(8) . . ?
C46 C41 P16 120.34(8) . . ?
C41 C42 C43 119.67(11) . . ?
C44 C43 C42 120.39(11) . . ?
C43 C44 C45 120.01(11) . . ?
C44 C45 C46 120.07(11) . . ?
C45 C46 C41 120.16(11) . . ?
C56 C51 C52 119.10(10) . . ?
C56 C51 P16 124.02(9) . . ?
C52 C51 P16 116.88(8) . . ?
C53 C52 C51 120.44(11) . . ?
C54 C53 C52 120.12(12) . . ?
C55 C54 C53 119.80(11) . . ?
C54 C55 C56 120.50(12) . . ?
C51 C56 C55 120.03(12) . . ?
C61 N60 Pd1 177.29(10) . . ?
N60 C61 C62 178.59(14) . . ?
F71 Sb70 F74 90.72(7) . . ?
F71 Sb70 F76 179.11(6) . . ?
F74 Sb70 F76 90.07(7) . . ?
F71 Sb70 F72 89.75(7) . . ?
F74 Sb70 F72 179.18(6) . . ?
F76 Sb70 F72 89.47(7) . . ?
F71 Sb70 F73 90.13(5) . . ?
F74 Sb70 F73 91.27(6) . . ?
F76 Sb70 F73 89.44(6) . . ?
F72 Sb70 F73 89.41(6) . . ?
F71 Sb70 F75 89.59(5) . . ?
F74 Sb70 F75 89.19(5) . . ?
F76 Sb70 F75 90.83(6) . . ?
F72 Sb70 F75 90.14(5) . . ?
F73 Sb70 F75 179.47(5) . . ?
C94 O90 C91 109.72(12) . . ?
O90 C91 C92 106.41(14) . . ?
C93 C92 C91 102.36(15) . . ?
C92 C93 C94 101.50(14) . . ?
O90 C94 C93 105.66(14) . . ?
C81 O80 C84 109.8(3) . . ?
O80 C81 C82 108.3(3) . . ?
C83 C82 C81 103.2(3) . . ?
C82 C83 C84 101.3(3) . . ?
O80 C84 C83 104.8(4) . . ?
C81' O80' C84' 107.2(9) . . ?
O80' C81' C82' 101.0(9) . . ?
C83' C82' C81' 99.7(8) . . ?
C82' C83' C84' 102.7(7) . . ?
O80' C84' C83' 106.2(7) . . ?

loop_
_geom_bond_atom_site_label_1
_geom_bond_atom_site_label_2
_geom_bond_distance
_geom_bond_site_symmetry_2
_geom_bond_publ_flag
Pd1 C14 2.0149(10) . ?
Pd1 N60 2.0934(10) . ?
Pd1 P1 2.3001(3) . ?
Pd1 P16 2.3035(3) . ?
P1 C2 1.8030(11) . ?
P1 C31 1.8131(11) . ?
P1 C21 1.8174(11) . ?
C2 C3 1.3733(15) . ?
C2 C15 1.4298(15) . ?
C3 C4 1.4225(17) . ?
C4 C5 1.3651(19) . ?
C5 C6 1.4300(16) . ?
C6 C7 1.3974(17) . ?
C6 C15 1.4394(15) . ?
C7 C8 1.3975(16) . ?
C8 C9 1.4293(16) . ?
C8 C13 1.4424(14) . ?
C9 C10 1.3665(18) . ?
C10 C11 1.4250(16) . ?
C11 C12 1.3738(15) . ?
C12 C13 1.4317(15) . ?
C12 P16 1.8120(11) . ?
C13 C14 1.4147(14) . ?
C14 C15 1.4160(14) . ?
P16 C51 1.8124(11) . ?
P16 C41 1.8165(11) . ?
C21 C26 1.3964(16) . ?
C21 C22 1.3971(16) . ?
C22 C23 1.3876(17) . ?
C23 C24 1.392(2) . ?
C24 C25 1.385(2) . ?
C25 C26 1.3975(17) . ?
C31 C36 1.3973(15) . ?
C31 C32 1.4006(15) . ?
C32 C33 1.3907(16) . ?
C33 C34 1.3965(18) . ?
C34 C35 1.3899(17) . ?
C35 C36 1.3963(15) . ?
C41 C42 1.3963(15) . ?
C41 C46 1.4022(15) . ?
C42 C43 1.3982(17) . ?
C43 C44 1.3888(19) . ?
C44 C45 1.3905(19) . ?
C45 C46 1.3909(16) . ?
C51 C56 1.3938(15) . ?
C51 C52 1.4002(16) . ?
C52 C53 1.3909(17) . ?
C53 C54 1.3873(19) . ?
C54 C55 1.385(2) . ?
C55 C56 1.3961(18) . ?
N60 C61 1.1412(15) . ?
C61 C62 1.4569(18) . ?
Sb70 F71 1.8638(10) . ?
Sb70 F74 1.8640(11) . ?
Sb70 F76 1.8679(10) . ?
Sb70 F72 1.8704(11) . ?
Sb70 F73 1.8730(10) . ?
Sb70 F75 1.8750(10) . ?
O90 C94 1.4168(17) . ?
O90 C91 1.4337(18) . ?
C91 C92 1.517(3) . ?
C92 C93 1.512(3) . ?
C93 C94 1.517(3) . ?
O80 C81 1.394(4) . ?
O80 C84 1.427(5) . ?
C81 C82 1.533(4) . ?
C82 C83 1.499(4) . ?
C83 C84 1.555(5) . ?
O80' C81' 1.425(8) . ?
O80' C84' 1.436(8) . ?
C81' C82' 1.533(9) . ?
C82' C83' 1.509(8) . ?
C83' C84' 1.523(8) . ?
